data_2006540
loop_
_publ_author_name
'Cheng, K.-L.'
'Sheu, S.-C.'
'Lee, G.-H.'
'Lin, Y-C.'
'Wang, Y.'
'Ho, T.-I.'

_publ_section_title
;[6,6'-Bis(benzimidazol-2-yl-<i>N</i>^3^)-2,2'-bipyridine]dichlorocobalt(II)--Dimethylformamide
 (1/2)
;
_journal_issue 9
_journal_name_full 'Acta Crystallographica Section C'
_journal_page_first 1238
_journal_page_last 1240
_journal_paper_doi 10.1107/S0108270196015387
_journal_volume 53
_journal_year 1997
_chemical_formula_iupac '[Co Cl2 (C24 H16 N6)], 2C3 H7 N O'
_chemical_formula_moiety '[Co Cl2 (C24 H16 N6)], 2C3 H7 N O'
_chemical_formula_sum 'C30 H30 Cl2 Co N8 O2'
_chemical_formula_weight 664.46
_space_group_IT_number 15
_symmetry_cell_setting monoclinic
_symmetry_space_group_name_Hall '-I 2yc'
_symmetry_space_group_name_H-M 'I 1 2/c 1'
_cell_angle_alpha 90
_cell_angle_beta 90.775(15)
_cell_angle_gamma 90
_cell_formula_units_Z 4
_cell_length_a 17.977(4)
_cell_length_b 11.819(7)
_cell_length_c 14.696(2)
_cell_measurement_reflns_used 20
_cell_measurement_temperature 293
_cell_measurement_theta_max 9.9
_cell_measurement_theta_min 6.3
_cell_volume 3122(2)
_computing_cell_refinement 'CAD-4-PC Software'
_computing_data_collection 'CAD-4-PC Software (Enraf-Nonius, 1992)'
_computing_data_reduction 'NRCVAX DATRD2 (Gabe, Le Page, White & Lee, 1987)'
_computing_molecular_graphics NRCVAX
_computing_publication_material 'NRCVAX TABLES'
_computing_structure_refinement 'NRCVAX LSTSQ'
_computing_structure_solution 'NRCVAX SOLVER'
_diffrn_ambient_temperature 293
_diffrn_measurement_device 'Enraf-Nonius CAD-4'
_diffrn_measurement_method \q/2\q
_diffrn_radiation_monochromator graphite
_diffrn_radiation_source 'xray tube'
_diffrn_radiation_type MoK\a
_diffrn_radiation_wavelength 0.71073
_diffrn_reflns_av_R_equivalents 0.063
_diffrn_reflns_limit_h_max 19
_diffrn_reflns_limit_h_min -19
_diffrn_reflns_limit_k_max 12
_diffrn_reflns_limit_k_min 0
_diffrn_reflns_limit_l_max 15
_diffrn_reflns_limit_l_min 0
_diffrn_reflns_number 2118
_diffrn_reflns_theta_max 22.5
_diffrn_reflns_theta_min 0.00
_diffrn_standards_decay_% 0.0
_diffrn_standards_interval_time 60
_diffrn_standards_number 3
_exptl_absorpt_coefficient_mu 0.76
_exptl_absorpt_correction_T_max 0.86
_exptl_absorpt_correction_T_min 0.86
_exptl_absorpt_correction_type 'empirical \y scans (North, Phillips & Mathews, 1968)'
_exptl_crystal_colour blue
_exptl_crystal_density_diffrn 1.414
_exptl_crystal_description plate
_exptl_crystal_F_000 1364
_exptl_crystal_size_max 0.32
_exptl_crystal_size_mid 0.25
_exptl_crystal_size_min 0.05
_refine_diff_density_max 0.63
_refine_diff_density_min -1.23
_refine_ls_extinction_coef 8E2(3)
_refine_ls_extinction_method 'Larson (1970)'
_refine_ls_goodness_of_fit_obs 1.08
_refine_ls_hydrogen_treatment 'H atoms: see below'
_refine_ls_matrix_type atomblock
_refine_ls_number_parameters 196
_refine_ls_number_reflns 2029
_refine_ls_R_factor_all 0.149
_refine_ls_R_factor_obs .149
_refine_ls_shift/esd_max 0.005
_refine_ls_structure_factor_coef F
_refine_ls_weighting_details 'w = 1/\s^2^(F)'
_refine_ls_weighting_scheme calc
_refine_ls_wR_factor_all 0.048
_refine_ls_wR_factor_obs .048
_reflns_number_observed 2029
_reflns_number_total 2029
_cod_data_source_file ta1062.cif
_cod_data_source_block ta1062a
_cod_original_sg_symbol_H-M 'I 2/c'
_cod_database_code 2006540

loop_
_symmetry_equiv_pos_as_xyz
x,y,z
-x,-y,-z
1/2+x,1/2+y,1/2+z
1/2-x,1/2-y,1/2-z
-x,y,1/2-z
x,-y,1/2+z
1/2-x,1/2+y,-z
1/2+x,1/2-y,z

loop_
_atom_site_aniso_label
_atom_site_aniso_U_11
_atom_site_aniso_U_22
_atom_site_aniso_U_33
_atom_site_aniso_U_12
_atom_site_aniso_U_13
_atom_site_aniso_U_23
_atom_site_aniso_type_symbol
Co .0446(7) .0324(7) .0475(7) .00000 -.0035(6) .00000 Co
Cl .0650(13) .0923(16) .0894(15) -.0198(12) -.0060(11) -.0395(13) Cl
N1 .044(3) .028(3) .036(3) .004(3) -.003(2) -.004(3) N
N2 .029(3) .041(3) .057(3) .009(3) -.005(2) -.007(3) N
N3 .061(3) .039(3) .035(3) .000(3) .004(3) .003(3) N
C1 .038(4) .038(4) .039(4) -.006(3) .003(3) -.013(3) C
C2 .055(4) .035(4) .038(4) .000(3) -.002(3) -.001(3) C
C3 .068(5) .051(4) .047(4) -.014(4) .005(4) .007(4) C
C4 .062(5) .078(5) .054(4) -.008(5) .008(4) .001(4) C
C5 .054(4) .055(5) .056(4) -.007(4) .001(3) -.005(4) C
C6 .053(4) .037(4) .034(3) -.011(4) -.006(3) .001(3) C
C7 .052(4) .028(4) .037(4) .002(3) -.018(3) -.005(3) C
C8 .053(4) .023(3) .034(4) .018(3) -.009(3) -.004(3) C
C9 .050(4) .056(5) .050(4) .006(4) -.013(3) -.009(4) C
C10 .068(5) .063(5) .051(4) .007(4) -.012(4) .013(4) C
C11 .080(5) .050(4) .035(4) .016(4) -.001(4) .015(3) C
C12 .050(4) .027(3) .040(4) .006(3) -.005(3) -.003(3) C
C13 .082(6) .037(4) .091(6) .006(4) .003(5) -.021(4) C
C14 .102(7) .070(5) .095(6) .044(5) -.021(5) -.020(5) C
C15 .124(8) .071(6) .118(7) .027(5) -.054(6) -.023(5) C
N4 .062(4) .033(3) .062(4) .003(3) -.003(3) -.001(3) N
O .059(3) .054(3) .093(4) .012(3) -.012(3) .002(3) O

loop_
_atom_site_label
_atom_site_fract_x
_atom_site_fract_y
_atom_site_fract_z
_atom_site_U_iso_or_equiv
_atom_site_thermal_displace_type
_atom_site_calc_flag
_atom_site_refinement_flags
_atom_site_type_symbol
Co .50000 .70161(10) .25000 .0415(7) Uani ? S Co
Cl .43316(10) .60460(17) .14763(13) .0823(13) Uani ? . Cl
N1 .4208(2) .7900(4) .3173(3) .036(3) Uani ? . N
N2 .3132(2) .8848(4) .3152(3) .042(3) Uani ? . N
N3 .5023(3) 1.0632(4) .1401(3) .045(3) Uani ? . N
C1 .3755(3) .7485(4) .3856(4) .039(3) Uani ? . C
C2 .3905(3) .6643(5) .4509(4) .043(4) Uani ? . C
C3 .3351(3) .6440(5) .5111(4) .055(4) Uani ? . C
C4 .2676(3) .7022(6) .5082(4) .064(5) Uani ? . C
C5 .2531(3) .7834(5) .4444(4) .055(4) Uani ? . C
C6 .3083(3) .8057(5) .3849(4) .041(4) Uani ? . C
C7 .3812(3) .8747(4) .2779(4) .039(3) Uani ? . C
C8 .4067(3) .9453(4) .2027(4) .037(3) Uani ? . C
C9 .3621(3) .9624(5) .1256(4) .052(4) Uani ? . C
C10 .3899(3) 1.0302(5) .0583(4) .061(4) Uani ? . C
C11 .4579(4) 1.0785(5) .0673(4) .055(4) Uani ? . C
C12 .4763(3) .9994(4) .2069(4) .039(4) Uani ? . C
C13 .1790(4) 1.0639(5) .2097(5) .070(5) Uani ? . C
C14 .1332(4) 1.2463(6) .2501(5) .089(6) Uani ? . C
C15 .0777(4) 1.1432(6) .1186(6) .105(6) Uani ? . C
N4 .1315(3) 1.1478(4) .1919(3) .053(3) Uani ? . N
O .2255(2) 1.0618(3) .2701(3) .069(3) Uani ? . O
H2 .441 .621 .451 .0496 Uiso ? . H
H3 .343 .586 .562 .0583 Uiso ? . H
H4 .227 .681 .554 .0750 Uiso ? . H
H5 .203 .829 .444 .0720 Uiso ? . H
H9 .311 .925 .116 .0634 Uiso ? . H
H10 .358 1.048 .002 .0593 Uiso ? . H
H11 .475 1.125 .013 .0602 Uiso ? . H
H13 .176 .995 .169 .0783 Uiso ? . H
H14a .085 1.290 .240 .0868 Uiso ? . H
H14b .130 1.216 .317 .0868 Uiso ? . H
H14C .178 1.290 .240 .0868 Uiso ? . H
H15a .072 1.064 .098 .0860 Uiso ? . H
H15b .029 1.174 .141 .0860 Uiso ? . H
H15c .099 1.194 .067 .0860 Uiso ? . H
HN2 .264 .942 .304 .0377 Uiso ? . H

loop_
_atom_type_symbol
_atom_type_scat_dispersion_real
_atom_type_scat_dispersion_imag
_atom_type_scat_source
Co 0.299 0.973 'International Tables Vol. IV Table 2.2B'
Cl 0.132 0.159 'International Tables Vol. IV Table 2.2B'
C 0.002 0.002 'International Tables Vol. IV Table 2.2B'
H 0.000 0.000 'International Tables Vol. IV Table 2.2B'
N 0.004 0.003 'International Tables Vol. IV Table 2.2B'
O 0.008 0.006 'International Tables Vol. IV Table 2.2B'

loop_
_geom_angle_atom_site_label_1
_geom_angle_atom_site_label_2
_geom_angle_atom_site_label_3
_geom_angle_site_symmetry_1
_geom_angle_site_symmetry_3
_geom_angle
_geom_angle_publ_flag
Cl Co Cl ? 5_655 118.12(10) yes
Cl Co N1 ? ? 102.61(13) yes
Cl Co N1 ? 5_655 108.08(13) ?
Cl Co N1 5_655 ? 108.08(13) yes
Cl Co N1 5_655 5_655 102.61(13) ?
N1 Co N1 ? 5_655 118.13(18) yes
Co N1 C1 ? ? 126.2(3) ?
Co N1 C7 ? ? 122.6(3) ?
C1 N1 C7 ? ? 105.0(4) ?
C6 N2 C7 ? ? 107.8(4) ?
C11 N3 C12 ? ? 117.1(5) ?
N1 C1 C2 ? ? 129.3(5) ?
N1 C1 C6 ? ? 110.0(5) ?
C2 C1 C6 ? ? 120.7(5) ?
C1 C2 C3 ? ? 115.7(5) ?
C2 C3 C4 ? ? 122.4(6) ?
C3 C4 C5 ? ? 121.8(6) ?
C4 C5 C6 ? ? 116.4(6) ?
N2 C6 C1 ? ? 105.7(5) ?
N2 C6 C5 ? ? 131.3(5) ?
C1 C6 C5 ? ? 123.1(5) ?
N1 C7 N2 ? ? 111.4(5) ?
N1 C7 C8 ? ? 125.1(5) ?
N2 C7 C8 ? ? 123.4(5) ?
C7 C8 C9 ? ? 120.9(5) ?
C7 C8 C12 ? ? 120.9(5) ?
C9 C8 C12 ? ? 118.2(5) ?
C8 C9 C10 ? ? 117.3(5) ?
C9 C10 C11 ? ? 120.8(5) ?
N3 C11 C10 ? ? 123.3(5) ?
N3 C12 C8 ? ? 123.2(5) ?
N3 C12 C12 ? 5_655 114.7(5) ?
C8 C12 C12 ? 5_655 121.7(5) ?
N4 C13 O ? ? 126.4(6) ?
C13 N4 C14 ? ? 118.5(5) ?
C13 N4 C15 ? ? 122.8(5) ?
C14 N4 C15 ? ? 118.8(5) ?

loop_
_geom_bond_atom_site_label_1
_geom_bond_atom_site_label_2
_geom_bond_site_symmetry_1
_geom_bond_site_symmetry_2
_geom_bond_distance
_geom_bond_publ_flag
Co Cl ? ? 2.2300(18) yes
Co Cl ? 5_655 2.2300(18) ?
Co N1 ? ? 2.033(4) yes
Co N1 ? 5_655 2.033(4) ?
N1 C1 ? ? 1.391(7) ?
N1 C7 ? ? 1.354(7) ?
N2 C6 ? ? 1.390(7) ?
N2 C7 ? ? 1.352(7) ?
N3 C11 ? ? 1.338(7) ?
N3 C12 ? ? 1.327(7) ?
C1 C2 ? ? 1.406(8) ?
C1 C6 ? ? 1.384(8) ?
C2 C3 ? ? 1.363(8) ?
C3 C4 ? ? 1.395(9) ?
C4 C5 ? ? 1.364(9) ?
C5 C6 ? ? 1.359(8) ?
C7 C8 ? ? 1.464(8) ?
C8 C9 ? ? 1.394(7) ?
C8 C12 ? ? 1.406(8) ?
C9 C10 ? ? 1.373(9) ?
C10 C11 ? ? 1.354(9) ?
C12 C12a ? ? 1.517(10) ?
C13 N4 ? ? 1.330(8) ?
C13 O ? ? 1.211(8) ?
C14 N4 ? ? 1.445(8) ?
C15 N4 ? ? 1.440(9) ?
